data_4313512
loop_
_publ_author_name
'Matthias Lutz'
'Matti Haukka'
'Tapani A. Pakkanen'
'Lutz H. Gade'

_publ_contact_author_address
;
Laboratoire de Chimie Organom\'etallique et de Catalyse, UMR 7513, 
Institut Le Bel, Universit\'e Louis Pasteur, 
4, rue Blaise Pascal, 67070 Strasbourg, France. 
;
_publ_contact_author_email gade@chimie.u-strasbg.fr
_publ_contact_author_fax 0033-390-241531
_publ_contact_author_phone 0033-390-241530
_publ_section_title
;
 Syntheses and Structural Characterization of the Heavier Alkali-Metal
 Stannates Bearing the Tripodal Triamino Framework: Structural Trends in
 the Series of [MeSi{SiMe2N(4-CH3C6H4)}3Sn][M] (M = Na, K, Rb)
;
_journal_name_full 'Inorganic Chemistry'
_journal_page_first 2798
_journal_page_last 2804
_journal_paper_doi 10.1021/ic026226f
_journal_volume 42
_journal_year 2003
_chemical_formula_sum 'C70 H100 N6 Si8 Sn2'
_chemical_formula_weight 1487.66
_space_group_IT_number 14
_symmetry_cell_setting monoclinic
_symmetry_space_group_name_Hall '-P 2ybc'
_symmetry_space_group_name_H-M 'P 1 21/c 1'
_atom_sites_solution_hydrogens geom
_atom_sites_solution_primary direct
_atom_sites_solution_secondary difmap
_cell_angle_alpha 90.00
_cell_angle_beta 105.6270(10)
_cell_angle_gamma 90.00
_cell_formula_units_Z 4
_cell_length_a 24.6311(4)
_cell_length_b 22.0716(4)
_cell_length_c 14.7615(2)
_cell_measurement_temperature 120(2)
_cell_volume 7728.4(2)
_computing_cell_refinement 'Denzo/Scalepack (Otwinowski & Minor, 1997)'
_computing_data_collection 'Collect (Nonius BV, 1997-2000)'
_computing_data_reduction 'Denzo/Scalepack (Otwinowski & Minor, 1997)'
_computing_molecular_graphics 'ORTEP-3 for Windows (Farrugia, 1997-2001)'
_computing_publication_material 'SHELXL-97 (Sheldrick, 1997)'
_computing_structure_refinement 'SHELXL-97 (Sheldrick, 1997)'
_computing_structure_solution 'SHELXS-97 (Sheldrick, 1990)'
_diffrn_ambient_temperature 120(2)
_diffrn_detector_area_resol_mean 9
_diffrn_measured_fraction_theta_full 0.990
_diffrn_measured_fraction_theta_max 0.990
_diffrn_measurement_device '95mm CCD camera on \k-goniostat'
_diffrn_measurement_device_type KappaCCD
_diffrn_measurement_method CCD
_diffrn_radiation_monochromator 'horizonally mounted graphite crystal'
_diffrn_radiation_source 'fine-focus sealed tube'
_diffrn_radiation_type MoK\a
_diffrn_radiation_wavelength 0.71073
_diffrn_reflns_av_R_equivalents 0.0783
_diffrn_reflns_av_sigmaI/netI 0.0694
_diffrn_reflns_limit_h_max 29
_diffrn_reflns_limit_h_min -28
_diffrn_reflns_limit_k_max 26
_diffrn_reflns_limit_k_min -24
_diffrn_reflns_limit_l_max 16
_diffrn_reflns_limit_l_min -17
_diffrn_reflns_number 49464
_diffrn_reflns_theta_full 25.35
_diffrn_reflns_theta_max 25.35
_diffrn_reflns_theta_min 3.83
_exptl_absorpt_coefficient_mu 0.812
_exptl_absorpt_correction_T_max 0.20249
_exptl_absorpt_correction_T_min 0.17671
_exptl_absorpt_correction_type multi-scan
_exptl_absorpt_process_details 'Xprep in Shelxtl v.6.12 (Bruker AXS, 2001)'
_exptl_crystal_colour prism
_exptl_crystal_density_diffrn 1.279
_exptl_crystal_density_method 'not measured'
_exptl_crystal_description orange
_exptl_crystal_F_000 3096
_exptl_crystal_size_max 0.20
_exptl_crystal_size_mid 0.20
_exptl_crystal_size_min 0.20
_refine_diff_density_max 1.605
_refine_diff_density_min -1.254
_refine_diff_density_rms 0.100
_refine_ls_extinction_method none
_refine_ls_goodness_of_fit_ref 1.051
_refine_ls_hydrogen_treatment constr
_refine_ls_matrix_type full
_refine_ls_number_parameters 746
_refine_ls_number_reflns 14020
_refine_ls_number_restraints 2
_refine_ls_restrained_S_all 1.051
_refine_ls_R_factor_all 0.0800
_refine_ls_R_factor_gt 0.0501
_refine_ls_shift/su_max 0.002
_refine_ls_shift/su_mean 0.000
_refine_ls_structure_factor_coef Fsqd
_refine_ls_weighting_details 'calc w=1/[\s^2^(Fo^2^)+(0.0389P)^2^+21.2520P] where P=(Fo^2^+2Fc^2^)/3'
_refine_ls_weighting_scheme calc
_refine_ls_wR_factor_gt 0.1109
_refine_ls_wR_factor_ref 0.1273
_reflns_number_gt 10367
_reflns_number_total 14020
_reflns_threshold_expression >2sigma(I)
_cod_data_source_file ic026226fsi20021202_082333_2.cif
_cod_data_source_block st882
_cod_depositor_comments
;
The following automatic conversions were performed:

'_symmetry_cell_setting' value 'Monoclinic' changed to 'monoclinic'
according to the built-in table from CIF Core dictionary named
'cif_core.dic' version 2.4.1 from 2010-06-29.

Automatic conversion script
Id: cif_fix_values 1646 2011-03-28 12:23:43Z adriana 

The following automatic conversions were performed:

data name '_atom_site_symetry_multiplicity' was replaced with
'_atom_site_symmetry_multiplicity' as specified in the replacement
file 'data/replacement-values/replacement_tags.lst'.

Automatic conversion script
Id: cif_correct_tags 9268 2022-04-12 08:56:07Z antanas 
;
_cod_original_sg_symbol_H-M 'P 21/c'
_cod_database_code 4313512

loop_
_symmetry_equiv_pos_as_xyz
'x, y, z'
'-x, y+1/2, -z+1/2'
'-x, -y, -z'
'x, -y-1/2, z-1/2'

loop_
_atom_site_label
_atom_site_type_symbol
_atom_site_fract_x
_atom_site_fract_y
_atom_site_fract_z
_atom_site_U_iso_or_equiv
_atom_site_adp_type
_atom_site_occupancy
_atom_site_symmetry_multiplicity
_atom_site_calc_flag
_atom_site_refinement_flags
_atom_site_disorder_assembly
_atom_site_disorder_group
C1 C 0.1337(4) -0.2331(3) -0.1891(6) 0.074(2) Uani 1 1 d . . .
H1A H 0.1024 -0.2412 -0.1616 0.112 Uiso 1 1 calc R . .
H1B H 0.1693 -0.2334 -0.1395 0.112 Uiso 1 1 calc R . .
H1C H 0.1347 -0.2643 -0.2358 0.112 Uiso 1 1 calc R . .
C1B C 0.7447(3) 0.6062(4) 0.3872(7) 0.085(3) Uani 1 1 d . . .
H1B1 H 0.7520 0.6426 0.3543 0.128 Uiso 1 1 calc R . .
H1B2 H 0.7460 0.5705 0.3484 0.128 Uiso 1 1 calc R . .
H1B3 H 0.7735 0.6025 0.4474 0.128 Uiso 1 1 calc R . .
C2 C 0.1256(3) -0.1722(3) -0.2359(4) 0.0496(16) Uani 1 1 d . . .
C2B C 0.6866(3) 0.6110(3) 0.4049(5) 0.0557(17) Uani 1 1 d . . .
C3 C 0.1681(3) -0.1446(3) -0.2687(4) 0.0487(16) Uani 1 1 d . . .
H3 H 0.2023 -0.1659 -0.2639 0.058 Uiso 1 1 calc R . .
C3B C 0.6451(3) 0.5686(3) 0.3663(5) 0.0562(17) Uani 1 1 d . . .
H3B H 0.6536 0.5362 0.3299 0.067 Uiso 1 1 calc R . .
C4 C 0.1615(2) -0.0868(2) -0.3079(4) 0.0393(13) Uani 1 1 d . . .
H4 H 0.1909 -0.0695 -0.3298 0.047 Uiso 1 1 calc R . .
C4B C 0.5913(3) 0.5727(3) 0.3801(4) 0.0429(14) Uani 1 1 d . . .
H4B H 0.5637 0.5431 0.3530 0.051 Uiso 1 1 calc R . .
C5 C 0.1114(2) -0.0537(2) -0.3157(4) 0.0324(11) Uani 1 1 d . . .
C5B C 0.5776(2) 0.6196(2) 0.4331(4) 0.0357(12) Uani 1 1 d . . .
C6 C 0.0683(2) -0.0817(2) -0.2877(4) 0.0386(13) Uani 1 1 d . . .
H6 H 0.0334 -0.0613 -0.2949 0.046 Uiso 1 1 calc R . .
C6B C 0.6203(3) 0.6613(3) 0.4707(4) 0.0468(14) Uani 1 1 d . . .
H6B H 0.6127 0.6937 0.5080 0.056 Uiso 1 1 calc R . .
C7 C 0.0761(3) -0.1403(3) -0.2484(4) 0.0481(15) Uani 1 1 d . . .
H7 H 0.0459 -0.1586 -0.2297 0.058 Uiso 1 1 calc R . .
C7B C 0.6729(3) 0.6574(3) 0.4559(5) 0.0520(16) Uani 1 1 d . . .
H7B H 0.7002 0.6875 0.4816 0.062 Uiso 1 1 calc R . .
C8 C 0.1075(3) 0.0996(3) -0.8650(5) 0.0604(18) Uani 1 1 d . . .
H8A H 0.1317 0.0646 -0.8669 0.091 Uiso 1 1 calc R . .
H8B H 0.1267 0.1368 -0.8754 0.091 Uiso 1 1 calc R . .
H8C H 0.0720 0.0955 -0.9143 0.091 Uiso 1 1 calc R . .
C8B C 0.3244(3) 0.3126(3) 0.1825(5) 0.0615(19) Uani 1 1 d . . .
H8B1 H 0.3003 0.2980 0.2208 0.092 Uiso 1 1 calc R . .
H8B2 H 0.3547 0.2834 0.1852 0.092 Uiso 1 1 calc R . .
H8B3 H 0.3019 0.3174 0.1171 0.092 Uiso 1 1 calc R . .
C9 C 0.0953(2) 0.1026(3) -0.7693(4) 0.0392(13) Uani 1 1 d . . .
C9B C 0.3496(2) 0.3734(3) 0.2201(4) 0.0446(14) Uani 1 1 d . . .
C10 C 0.1068(2) 0.0534(2) -0.7077(4) 0.0392(13) Uani 1 1 d . . .
H10 H 0.1221 0.0174 -0.7262 0.047 Uiso 1 1 calc R . .
C10B C 0.3529(2) 0.3916(3) 0.3095(4) 0.0434(14) Uani 1 1 d . . .
H10B H 0.3389 0.3654 0.3491 0.052 Uiso 1 1 calc R . .
C11 C 0.0963(2) 0.0558(2) -0.6203(4) 0.0336(11) Uani 1 1 d . . .
H11 H 0.1046 0.0215 -0.5801 0.040 Uiso 1 1 calc R . .
C11B C 0.3759(2) 0.4476(3) 0.3457(4) 0.0402(13) Uani 1 1 d . . .
H11B H 0.3768 0.4586 0.4083 0.048 Uiso 1 1 calc R . .
C12 C 0.0739(2) 0.1074(2) -0.5898(3) 0.0292(11) Uani 1 1 d . . .
C12B C 0.3975(2) 0.4868(2) 0.2908(4) 0.0352(12) Uani 1 1 d . . .
C13 C 0.0617(3) 0.1564(2) -0.6525(4) 0.0388(13) Uani 1 1 d . . .
H13 H 0.0451 0.1919 -0.6350 0.047 Uiso 1 1 calc R . .
C13B C 0.3936(2) 0.4679(3) 0.1979(4) 0.0417(13) Uani 1 1 d . . .
H13B H 0.4078 0.4936 0.1580 0.050 Uiso 1 1 calc R . .
C14 C 0.0732(3) 0.1542(3) -0.7395(4) 0.0423(14) Uani 1 1 d . . .
H14 H 0.0658 0.1888 -0.7793 0.051 Uiso 1 1 calc R . .
C14B C 0.3699(3) 0.4130(3) 0.1634(4) 0.0492(16) Uani 1 1 d . . .
H14B H 0.3674 0.4021 0.1001 0.059 Uiso 1 1 calc R . .
C15 C -0.2377(3) 0.1435(4) -0.4206(6) 0.083(3) Uani 1 1 d . . .
H15A H -0.2461 0.1790 -0.4620 0.124 Uiso 1 1 calc R . .
H15B H -0.2460 0.1528 -0.3609 0.124 Uiso 1 1 calc R . .
H15C H -0.2608 0.1092 -0.4509 0.124 Uiso 1 1 calc R . .
C15B C 0.4385(4) 0.5852(4) 0.9268(5) 0.067(2) Uani 1 1 d . . .
H15D H 0.4016 0.5946 0.9365 0.100 Uiso 1 1 calc R . .
H15E H 0.4659 0.6160 0.9579 0.100 Uiso 1 1 calc R . .
H15F H 0.4510 0.5453 0.9534 0.100 Uiso 1 1 calc R . .
C16 C -0.1753(2) 0.1272(3) -0.4021(5) 0.0473(15) Uani 1 1 d . . .
C16B C 0.4341(3) 0.5849(3) 0.8232(4) 0.0446(14) Uani 1 1 d . . .
C17 C -0.1453(2) 0.1074(3) -0.3142(5) 0.0456(14) Uani 1 1 d . . .
H17 H -0.1638 0.1036 -0.2657 0.055 Uiso 1 1 calc R . .
C17B C 0.4811(3) 0.5904(3) 0.7890(4) 0.0404(13) Uani 1 1 d . . .
H17B H 0.5173 0.5930 0.8325 0.049 Uiso 1 1 calc R . .
C18 C -0.0882(2) 0.0927(2) -0.2954(4) 0.0366(12) Uani 1 1 d . . .
H18 H -0.0684 0.0794 -0.2343 0.044 Uiso 1 1 calc R . .
C18B C 0.4771(2) 0.5922(2) 0.6942(4) 0.0370(12) Uani 1 1 d . . .
H18B H 0.5104 0.5966 0.6741 0.044 Uiso 1 1 calc R . .
C19 C -0.0598(2) 0.0974(2) -0.3644(4) 0.0291(11) Uani 1 1 d . . .
C19B C 0.4254(2) 0.5877(2) 0.6272(4) 0.0307(11) Uani 1 1 d . . .
C20 C -0.0906(2) 0.1161(2) -0.4540(4) 0.0388(13) Uani 1 1 d . . .
H20 H -0.0726 0.1189 -0.5034 0.047 Uiso 1 1 calc R . .
C20B C 0.3774(2) 0.5802(3) 0.6613(4) 0.0416(13) Uani 1 1 d . . .
H20B H 0.3413 0.5756 0.6180 0.050 Uiso 1 1 calc R . .
C21 C -0.1479(3) 0.1306(3) -0.4712(4) 0.0484(16) Uani 1 1 d . . .
H21 H -0.1682 0.1432 -0.5325 0.058 Uiso 1 1 calc R . .
C21B C 0.3825(3) 0.5794(3) 0.7567(4) 0.0477(15) Uani 1 1 d . . .
H21B H 0.3494 0.5750 0.7775 0.057 Uiso 1 1 calc R . .
C22 C 0.0117(3) 0.1804(2) -0.1943(4) 0.0414(13) Uani 1 1 d . . .
H22A H -0.0009 0.2095 -0.2459 0.062 Uiso 1 1 calc R . .
H22B H 0.0398 0.1996 -0.1424 0.062 Uiso 1 1 calc R . .
H22C H -0.0206 0.1674 -0.1722 0.062 Uiso 1 1 calc R . .
C22B C 0.5049(3) 0.7367(3) 0.5543(5) 0.0567(17) Uani 1 1 d . . .
H22D H 0.4867 0.7119 0.5928 0.085 Uiso 1 1 calc R . .
H22E H 0.4882 0.7773 0.5468 0.085 Uiso 1 1 calc R . .
H22F H 0.5453 0.7397 0.5853 0.085 Uiso 1 1 calc R . .
C23 C 0.0599(3) 0.0554(3) -0.1404(4) 0.0424(13) Uani 1 1 d . . .
H23A H 0.0247 0.0415 -0.1283 0.064 Uiso 1 1 calc R . .
H23B H 0.0840 0.0737 -0.0831 0.064 Uiso 1 1 calc R . .
H23C H 0.0794 0.0209 -0.1590 0.064 Uiso 1 1 calc R . .
C23B C 0.5261(3) 0.7506(3) 0.3604(6) 0.065(2) Uani 1 1 d . . .
H23D H 0.5640 0.7631 0.3963 0.097 Uiso 1 1 calc R . .
H23E H 0.5024 0.7865 0.3412 0.097 Uiso 1 1 calc R . .
H23F H 0.5286 0.7280 0.3045 0.097 Uiso 1 1 calc R . .
C24 C 0.2074(3) 0.0321(3) -0.1868(5) 0.0532(17) Uani 1 1 d . . .
H24A H 0.1820 0.0216 -0.1483 0.080 Uiso 1 1 calc R . .
H24B H 0.2320 0.0655 -0.1571 0.080 Uiso 1 1 calc R . .
H24C H 0.2304 -0.0032 -0.1923 0.080 Uiso 1 1 calc R . .
C24B C 0.4566(4) 0.6207(3) 0.1815(5) 0.075(2) Uani 1 1 d . . .
H24D H 0.4945 0.6242 0.2246 0.112 Uiso 1 1 calc R . .
H24E H 0.4471 0.6583 0.1452 0.112 Uiso 1 1 calc R . .
H24F H 0.4557 0.5867 0.1384 0.112 Uiso 1 1 calc R . .
C25 C 0.2111(3) 0.0597(3) -0.3878(5) 0.0525(16) Uani 1 1 d . . .
H25A H 0.2264 0.0194 -0.3938 0.079 Uiso 1 1 calc R . .
H25B H 0.2421 0.0881 -0.3627 0.079 Uiso 1 1 calc R . .
H25C H 0.1889 0.0737 -0.4498 0.079 Uiso 1 1 calc R . .
C25B C 0.3318(4) 0.5991(4) 0.1671(5) 0.080(3) Uani 1 1 d . . .
H25D H 0.3332 0.5704 0.1172 0.121 Uiso 1 1 calc R . .
H25E H 0.3188 0.6386 0.1392 0.121 Uiso 1 1 calc R . .
H25F H 0.3056 0.5841 0.2016 0.121 Uiso 1 1 calc R . .
C26 C 0.1395(3) 0.2227(3) -0.4730(5) 0.0473(15) Uani 1 1 d . . .
H26A H 0.1690 0.1941 -0.4775 0.071 Uiso 1 1 calc R . .
H26B H 0.1556 0.2538 -0.4261 0.071 Uiso 1 1 calc R . .
H26C H 0.1238 0.2420 -0.5343 0.071 Uiso 1 1 calc R . .
C26B C 0.2972(3) 0.5951(4) 0.4152(5) 0.0627(19) Uani 1 1 d . . .
H26D H 0.3041 0.5655 0.3701 0.094 Uiso 1 1 calc R . .
H26E H 0.2668 0.6225 0.3830 0.094 Uiso 1 1 calc R . .
H26F H 0.2864 0.5740 0.4660 0.094 Uiso 1 1 calc R . .
C27 C 0.0192(3) 0.2324(2) -0.4556(4) 0.0417(13) Uani 1 1 d . . .
H27A H 0.0006 0.2354 -0.5231 0.063 Uiso 1 1 calc R . .
H27B H 0.0315 0.2727 -0.4307 0.063 Uiso 1 1 calc R . .
H27C H -0.0072 0.2158 -0.4230 0.063 Uiso 1 1 calc R . .
C27B C 0.3481(3) 0.7030(3) 0.5407(5) 0.0496(15) Uani 1 1 d . . .
H27D H 0.3316 0.6863 0.5887 0.074 Uiso 1 1 calc R . .
H27E H 0.3216 0.7317 0.5013 0.074 Uiso 1 1 calc R . .
H27F H 0.3833 0.7240 0.5713 0.074 Uiso 1 1 calc R . .
C28 C 0.1710(3) 0.2007(3) -0.2023(4) 0.0471(15) Uani 1 1 d . . .
H28A H 0.2025 0.2109 -0.2284 0.071 Uiso 1 1 calc R . .
H28B H 0.1856 0.1816 -0.1406 0.071 Uiso 1 1 calc R . .
H28C H 0.1505 0.2377 -0.1956 0.071 Uiso 1 1 calc R . .
C28B C 0.3606(3) 0.7563(3) 0.3007(5) 0.065(2) Uani 1 1 d . . .
H28D H 0.3550 0.7826 0.3509 0.098 Uiso 1 1 calc R . .
H28E H 0.3239 0.7447 0.2592 0.098 Uiso 1 1 calc R . .
H28F H 0.3823 0.7780 0.2643 0.098 Uiso 1 1 calc R . .
C94 C 0.1334(5) 0.6751(4) 0.5638(7) 0.085(3) Uani 1 1 d . . .
H94 H 0.1062 0.7066 0.5480 0.102 Uiso 1 1 calc R . .
C95 C 0.1895(4) 0.6886(4) 0.6116(7) 0.086(3) Uani 1 1 d . . .
H95 H 0.2008 0.7293 0.6271 0.103 Uiso 1 1 calc R . .
C96 C 0.2283(4) 0.6416(4) 0.6358(7) 0.080(2) Uani 1 1 d . . .
H96 H 0.2661 0.6499 0.6703 0.096 Uiso 1 1 calc R . .
C97 C 0.2123(4) 0.5837(5) 0.6103(7) 0.086(3) Uani 1 1 d . . .
H97 H 0.2392 0.5518 0.6260 0.103 Uiso 1 1 calc R . .
C98 C 0.1581(4) 0.5710(4) 0.5624(7) 0.078(2) Uani 1 1 d . . .
H98 H 0.1480 0.5304 0.5443 0.093 Uiso 1 1 calc R . .
C99 C 0.1177(4) 0.6151(4) 0.5396(5) 0.070(2) Uani 1 1 d . . .
C100 C 0.0572(4) 0.5999(5) 0.4897(7) 0.102(3) Uani 1 1 d . . .
H10A H 0.0321 0.6302 0.5055 0.153 Uiso 1 1 calc R . .
H10C H 0.0479 0.5598 0.5097 0.153 Uiso 1 1 calc R . .
H10D H 0.0522 0.5999 0.4216 0.153 Uiso 1 1 calc R . .
N1 N 0.10756(18) 0.00650(18) -0.3496(3) 0.0300(9) Uani 1 1 d . . .
N1B N 0.52246(19) 0.62717(19) 0.4442(3) 0.0364(10) Uani 1 1 d . . .
N2 N 0.06442(18) 0.11303(18) -0.4998(3) 0.0305(9) Uani 1 1 d . . .
N2B N 0.42103(19) 0.5438(2) 0.3241(3) 0.0359(10) Uani 1 1 d . . .
N3 N -0.00086(17) 0.08486(18) -0.3426(3) 0.0295(9) Uani 1 1 d . . .
N3B N 0.41847(18) 0.59379(19) 0.5293(3) 0.0331(10) Uani 1 1 d . . .
Si1 Si 0.16505(6) 0.05582(7) -0.30641(11) 0.0352(3) Uani 1 1 d . . .
Si1B Si 0.49426(7) 0.70074(7) 0.43599(12) 0.0417(4) Uani 1 1 d . . .
Si2 Si 0.08206(6) 0.18116(6) -0.43680(10) 0.0320(3) Uani 1 1 d . . .
Si2B Si 0.40423(8) 0.60728(8) 0.25047(11) 0.0489(4) Uani 1 1 d . . .
Si3 Si 0.04370(6) 0.11303(6) -0.23702(10) 0.0315(3) Uani 1 1 d . . .
Si3B Si 0.36299(7) 0.63998(7) 0.46554(11) 0.0387(4) Uani 1 1 d . . .
Si4 Si 0.12180(6) 0.14654(6) -0.28413(10) 0.0327(3) Uani 1 1 d . . .
Si4B Si 0.40041(8) 0.68585(7) 0.35413(12) 0.0439(4) Uani 1 1 d . . .
Sn1 Sn 0.034995(14) 0.041725(14) -0.43622(2) 0.02488(9) Uani 1 1 d . . .
Sn1B Sn 0.472098(15) 0.554860(15) 0.45915(2) 0.02842(10) Uani 1 1 d . . .
C93 C 0.2654 0.4976 0.9048 0.150 Uiso 1 1 d D . .
H93A H 0.2409 0.5131 0.8455 0.225 Uiso 1 1 calc R . .
H93B H 0.2980 0.5245 0.9262 0.225 Uiso 1 1 calc R . .
H93C H 0.2444 0.4963 0.9524 0.225 Uiso 1 1 calc R . .
C92 C 0.3412(2) 0.42693(18) 0.8832(6) 0.134(4) Uiso 1 1 d G . .
H92 H 0.3630 0.4623 0.8816 0.161 Uiso 1 1 calc R . .
C91 C 0.3646(2) 0.3699(2) 0.8799(7) 0.176(6) Uiso 1 1 d G . .
H91 H 0.4024 0.3663 0.8761 0.211 Uiso 1 1 calc R . .
C90 C 0.3328(3) 0.31825(16) 0.8823(6) 0.135(4) Uiso 1 1 d G . .
H90 H 0.3488 0.2793 0.8800 0.162 Uiso 1 1 calc R . .
C89 C 0.2776(3) 0.32358(5) 0.8879(5) 0.086(3) Uiso 1 1 d G . .
H89 H 0.2558 0.2883 0.8895 0.104 Uiso 1 1 calc R . .
C88 C 0.2542(2) 0.38058(6) 0.8912(5) 0.097(3) Uiso 1 1 d GD . .
H88 H 0.2164 0.3842 0.8951 0.117 Uiso 1 1 calc R . .
C87 C 0.2860(2) 0.43226(7) 0.8889(6) 0.134(4) Uiso 1 1 d GD . .

loop_
_atom_site_aniso_label
_atom_site_aniso_U_11
_atom_site_aniso_U_22
_atom_site_aniso_U_33
_atom_site_aniso_U_23
_atom_site_aniso_U_13
_atom_site_aniso_U_12
C1 0.096(6) 0.043(4) 0.075(5) 0.018(4) 0.007(4) 0.011(4)
C1B 0.065(5) 0.092(6) 0.116(7) -0.016(5) 0.054(5) -0.019(5)
C2 0.064(4) 0.031(3) 0.043(4) 0.003(3) -0.005(3) 0.005(3)
C2B 0.054(4) 0.054(4) 0.067(5) 0.000(3) 0.030(3) -0.005(3)
C3 0.044(3) 0.038(3) 0.053(4) -0.005(3) -0.007(3) 0.008(3)
C3B 0.060(4) 0.049(4) 0.070(5) -0.015(3) 0.036(4) -0.007(3)
C4 0.036(3) 0.030(3) 0.047(3) -0.003(2) 0.002(2) 0.005(2)
C4B 0.052(4) 0.038(3) 0.044(3) -0.001(3) 0.022(3) -0.008(3)
C5 0.036(3) 0.027(3) 0.030(3) -0.003(2) 0.002(2) -0.001(2)
C5B 0.044(3) 0.033(3) 0.033(3) 0.004(2) 0.015(2) -0.001(2)
C6 0.034(3) 0.035(3) 0.042(3) 0.007(2) 0.002(2) 0.004(2)
C6B 0.051(4) 0.043(3) 0.046(4) -0.005(3) 0.014(3) -0.010(3)
C7 0.053(4) 0.036(3) 0.052(4) 0.010(3) 0.007(3) -0.006(3)
C7B 0.045(4) 0.050(4) 0.061(4) 0.000(3) 0.014(3) -0.010(3)
C8 0.081(5) 0.066(4) 0.044(4) 0.001(3) 0.033(4) 0.004(4)
C8B 0.055(4) 0.056(4) 0.065(5) -0.015(3) 0.003(3) -0.001(3)
C9 0.047(3) 0.042(3) 0.032(3) -0.002(2) 0.016(2) -0.002(3)
C9B 0.037(3) 0.041(3) 0.050(4) -0.006(3) 0.003(3) 0.009(3)
C10 0.048(3) 0.033(3) 0.043(3) -0.006(2) 0.023(3) -0.005(2)
C10B 0.039(3) 0.045(3) 0.043(3) -0.003(3) 0.005(3) -0.005(3)
C11 0.035(3) 0.027(3) 0.039(3) 0.003(2) 0.011(2) -0.001(2)
C11B 0.043(3) 0.043(3) 0.031(3) -0.002(2) 0.004(2) 0.005(3)
C12 0.032(3) 0.027(2) 0.027(3) -0.003(2) 0.006(2) -0.003(2)
C12B 0.038(3) 0.036(3) 0.029(3) 0.003(2) 0.004(2) 0.004(2)
C13 0.057(4) 0.028(3) 0.033(3) 0.002(2) 0.014(3) 0.007(2)
C13B 0.045(3) 0.046(3) 0.031(3) -0.003(2) 0.007(2) 0.003(3)
C14 0.057(4) 0.036(3) 0.034(3) 0.006(2) 0.012(3) 0.001(3)
C14B 0.048(4) 0.058(4) 0.036(3) -0.013(3) 0.001(3) 0.014(3)
C15 0.038(4) 0.114(7) 0.088(6) -0.035(5) 0.004(4) 0.011(4)
C15B 0.098(6) 0.068(5) 0.039(4) -0.007(3) 0.028(4) 0.002(4)
C16 0.034(3) 0.049(4) 0.053(4) -0.019(3) 0.003(3) 0.005(3)
C16B 0.061(4) 0.041(3) 0.033(3) -0.003(2) 0.016(3) 0.005(3)
C17 0.043(3) 0.045(3) 0.053(4) -0.017(3) 0.021(3) -0.008(3)
C17B 0.049(3) 0.040(3) 0.028(3) -0.004(2) 0.003(2) 0.001(3)
C18 0.036(3) 0.032(3) 0.041(3) -0.005(2) 0.011(2) -0.002(2)
C18B 0.033(3) 0.041(3) 0.035(3) -0.001(2) 0.007(2) 0.006(2)
C19 0.029(3) 0.023(2) 0.034(3) -0.006(2) 0.007(2) -0.001(2)
C19B 0.037(3) 0.024(2) 0.033(3) 0.003(2) 0.013(2) 0.003(2)
C20 0.042(3) 0.035(3) 0.035(3) -0.008(2) 0.004(2) 0.004(2)
C20B 0.040(3) 0.045(3) 0.039(3) -0.001(3) 0.009(2) -0.006(3)
C21 0.043(3) 0.049(4) 0.044(4) -0.014(3) -0.005(3) 0.013(3)
C21B 0.058(4) 0.045(3) 0.048(4) -0.002(3) 0.028(3) -0.001(3)
C22 0.051(3) 0.034(3) 0.040(3) -0.012(2) 0.013(3) -0.005(3)
C22B 0.064(4) 0.043(4) 0.064(4) -0.018(3) 0.018(3) -0.003(3)
C23 0.048(3) 0.050(3) 0.026(3) 0.000(2) 0.004(2) -0.002(3)
C23B 0.075(5) 0.040(4) 0.085(5) 0.020(3) 0.032(4) -0.001(3)
C24 0.043(3) 0.045(3) 0.057(4) -0.003(3) -0.013(3) 0.005(3)
C24B 0.134(7) 0.056(4) 0.042(4) 0.009(3) 0.038(4) -0.002(5)
C25 0.036(3) 0.054(4) 0.068(4) -0.011(3) 0.014(3) -0.005(3)
C25B 0.104(6) 0.067(5) 0.047(4) 0.002(4) -0.020(4) 0.026(5)
C26 0.052(4) 0.040(3) 0.051(4) 0.000(3) 0.017(3) -0.011(3)
C26B 0.042(4) 0.077(5) 0.060(4) 0.004(4) -0.003(3) -0.002(3)
C27 0.060(4) 0.029(3) 0.035(3) 0.000(2) 0.011(3) 0.003(3)
C27B 0.054(4) 0.037(3) 0.062(4) 0.004(3) 0.023(3) 0.012(3)
C28 0.050(4) 0.042(3) 0.046(4) -0.009(3) 0.007(3) -0.011(3)
C28B 0.086(5) 0.050(4) 0.057(4) 0.019(3) 0.014(4) 0.019(4)
C94 0.119(8) 0.066(5) 0.079(6) 0.016(4) 0.045(6) 0.015(5)
C95 0.096(7) 0.079(6) 0.099(7) -0.007(5) 0.054(6) -0.016(5)
C96 0.073(5) 0.086(6) 0.097(7) 0.002(5) 0.050(5) -0.015(5)
C97 0.071(6) 0.092(7) 0.108(7) -0.009(6) 0.048(5) -0.003(5)
C98 0.093(6) 0.064(5) 0.091(6) 0.001(4) 0.052(5) 0.004(5)
C99 0.085(6) 0.075(5) 0.056(5) -0.004(4) 0.032(4) -0.003(4)
C100 0.100(7) 0.132(9) 0.069(6) -0.007(6) 0.017(5) 0.006(7)
N1 0.035(2) 0.023(2) 0.030(2) -0.0001(17) 0.0058(18) 0.0009(18)
N1B 0.042(3) 0.030(2) 0.038(3) 0.0058(19) 0.014(2) 0.001(2)
N2 0.039(2) 0.028(2) 0.024(2) -0.0026(17) 0.0061(18) -0.0019(18)
N2B 0.047(3) 0.037(2) 0.022(2) -0.0002(18) 0.0056(19) -0.001(2)
N3 0.031(2) 0.028(2) 0.028(2) -0.0031(17) 0.0057(17) 0.0015(18)
N3B 0.036(2) 0.030(2) 0.032(2) 0.0005(18) 0.0074(19) 0.0036(19)
Si1 0.0297(7) 0.0328(8) 0.0386(8) -0.0050(6) 0.0013(6) -0.0016(6)
Si1B 0.0512(10) 0.0282(8) 0.0485(10) 0.0034(7) 0.0184(8) 0.0009(7)
Si2 0.0428(8) 0.0229(7) 0.0294(8) -0.0023(5) 0.0080(6) -0.0046(6)
Si2B 0.0713(12) 0.0424(9) 0.0285(8) 0.0067(7) 0.0058(8) 0.0083(8)
Si3 0.0392(8) 0.0295(7) 0.0245(7) -0.0045(6) 0.0063(6) -0.0031(6)
Si3B 0.0376(8) 0.0363(8) 0.0389(9) 0.0028(6) 0.0044(7) 0.0052(7)
Si4 0.0366(8) 0.0292(7) 0.0296(8) -0.0044(6) 0.0042(6) -0.0048(6)
Si4B 0.0577(10) 0.0348(8) 0.0370(9) 0.0085(7) 0.0091(7) 0.0090(7)
Sn1 0.02813(18) 0.02124(16) 0.02368(17) -0.00122(12) 0.00428(13) -0.00004(13)
Sn1B 0.03388(19) 0.02583(17) 0.02507(18) 0.00134(13) 0.00712(14) 0.00021(14)

loop_
_atom_type_symbol
_atom_type_description
_atom_type_scat_dispersion_real
_atom_type_scat_dispersion_imag
_atom_type_scat_source
C C 0.0033 0.0016 'International Tables Vol C Tables 4.2.6.8 and 6.1.1.4'
H H 0.0000 0.0000 'International Tables Vol C Tables 4.2.6.8 and 6.1.1.4'
N N 0.0061 0.0033 'International Tables Vol C Tables 4.2.6.8 and 6.1.1.4'
Si Si 0.0817 0.0704 'International Tables Vol C Tables 4.2.6.8 and 6.1.1.4'
Sn Sn -0.6537 1.4246 'International Tables Vol C Tables 4.2.6.8 and 6.1.1.4'

loop_
_geom_angle_atom_site_label_1
_geom_angle_atom_site_label_2
_geom_angle_atom_site_label_3
_geom_angle
_geom_angle_site_symmetry_1
_geom_angle_site_symmetry_3
_geom_angle_publ_flag
C2 C1 H1A 109.5 . . ?
C2 C1 H1B 109.5 . . ?
H1A C1 H1B 109.5 . . ?
C2 C1 H1C 109.5 . . ?
H1A C1 H1C 109.5 . . ?
H1B C1 H1C 109.5 . . ?
C2B C1B H1B1 109.5 . . ?
C2B C1B H1B2 109.5 . . ?
H1B1 C1B H1B2 109.5 . . ?
C2B C1B H1B3 109.5 . . ?
H1B1 C1B H1B3 109.5 . . ?
H1B2 C1B H1B3 109.5 . . ?
C7 C2 C3 116.6(5) . . ?
C7 C2 C1 121.5(7) . . ?
C3 C2 C1 121.8(6) . . ?
C7B C2B C3B 117.9(6) . . ?
C7B C2B C1B 121.9(6) . . ?
C3B C2B C1B 120.2(6) . . ?
C4 C3 C2 121.7(6) . . ?
C4 C3 H3 119.2 . . ?
C2 C3 H3 119.2 . . ?
C2B C3B C4B 121.3(6) . . ?
C2B C3B H3B 119.4 . . ?
C4B C3B H3B 119.4 . . ?
C3 C4 C5 120.7(6) . . ?
C3 C4 H4 119.6 . . ?
C5 C4 H4 119.6 . . ?
C5B C4B C3B 120.8(6) . . ?
C5B C4B H4B 119.6 . . ?
C3B C4B H4B 119.6 . . ?
C6 C5 C4 117.9(5) . . ?
C6 C5 N1 122.8(5) . . ?
C4 C5 N1 119.3(5) . . ?
C4B C5B C6B 116.4(5) . . ?
C4B C5B N1B 122.4(5) . . ?
C6B C5B N1B 121.1(5) . . ?
C5 C6 C7 120.2(5) . . ?
C5 C6 H6 119.9 . . ?
C7 C6 H6 119.9 . . ?
C7B C6B C5B 122.4(6) . . ?
C7B C6B H6B 118.8 . . ?
C5B C6B H6B 118.8 . . ?
C2 C7 C6 122.8(6) . . ?
C2 C7 H7 118.6 . . ?
C6 C7 H7 118.6 . . ?
C2B C7B C6B 121.2(6) . . ?
C2B C7B H7B 119.4 . . ?
C6B C7B H7B 119.4 . . ?
C9 C8 H8A 109.5 . . ?
C9 C8 H8B 109.5 . . ?
H8A C8 H8B 109.5 . . ?
C9 C8 H8C 109.5 . . ?
H8A C8 H8C 109.5 . . ?
H8B C8 H8C 109.5 . . ?
C9B C8B H8B1 109.5 . . ?
C9B C8B H8B2 109.5 . . ?
H8B1 C8B H8B2 109.5 . . ?
C9B C8B H8B3 109.5 . . ?
H8B1 C8B H8B3 109.5 . . ?
H8B2 C8B H8B3 109.5 . . ?
C14 C9 C10 117.4(5) . . ?
C14 C9 C8 121.5(5) . . ?
C10 C9 C8 121.0(5) . . ?
C10B C9B C14B 117.4(6) . . ?
C10B C9B C8B 121.8(6) . . ?
C14B C9B C8B 120.8(6) . . ?
C11 C10 C9 121.5(5) . . ?
C11 C10 H10 119.3 . . ?
C9 C10 H10 119.3 . . ?
C9B C10B C11B 122.8(6) . . ?
C9B C10B H10B 118.6 . . ?
C11B C10B H10B 118.6 . . ?
C10 C11 C12 121.5(5) . . ?
C10 C11 H11 119.2 . . ?
C12 C11 H11 119.2 . . ?
C12B C11B C10B 120.4(5) . . ?
C12B C11B H11B 119.8 . . ?
C10B C11B H11B 119.8 . . ?
C11 C12 C13 116.8(5) . . ?
C11 C12 N2 123.7(4) . . ?
C13 C12 N2 119.4(4) . . ?
C11B C12B C13B 116.6(5) . . ?
C11B C12B N2B 122.5(5) . . ?
C13B C12B N2B 120.9(5) . . ?
C14 C13 C12 121.4(5) . . ?
C14 C13 H13 119.3 . . ?
C12 C13 H13 119.3 . . ?
C14B C13B C12B 121.9(6) . . ?
C14B C13B H13B 119.0 . . ?
C12B C13B H13B 119.0 . . ?
C9 C14 C13 121.3(5) . . ?
C9 C14 H14 119.4 . . ?
C13 C14 H14 119.4 . . ?
C13B C14B C9B 120.9(6) . . ?
C13B C14B H14B 119.5 . . ?
C9B C14B H14B 119.5 . . ?
C16 C15 H15A 109.5 . . ?
C16 C15 H15B 109.5 . . ?
H15A C15 H15B 109.5 . . ?
C16 C15 H15C 109.5 . . ?
H15A C15 H15C 109.5 . . ?
H15B C15 H15C 109.5 . . ?
C16B C15B H15D 109.5 . . ?
C16B C15B H15E 109.5 . . ?
H15D C15B H15E 109.5 . . ?
C16B C15B H15F 109.5 . . ?
H15D C15B H15F 109.5 . . ?
H15E C15B H15F 109.5 . . ?
C21 C16 C17 118.1(5) . . ?
C21 C16 C15 121.9(6) . . ?
C17 C16 C15 120.0(6) . . ?
C21B C16B C17B 116.4(5) . . ?
C21B C16B C15B 121.6(6) . . ?
C17B C16B C15B 122.0(6) . . ?
C16 C17 C18 121.0(6) . . ?
C16 C17 H17 119.5 . . ?
C18 C17 H17 119.5 . . ?
C18B C17B C16B 122.2(5) . . ?
C18B C17B H17B 118.9 . . ?
C16B C17B H17B 118.9 . . ?
C19 C18 C17 121.2(5) . . ?
C19 C18 H18 119.4 . . ?
C17 C18 H18 119.4 . . ?
C17B C18B C19B 121.6(5) . . ?
C17B C18B H18B 119.2 . . ?
C19B C18B H18B 119.2 . . ?
C18 C19 C20 117.7(5) . . ?
C18 C19 N3 120.3(5) . . ?
C20 C19 N3 122.0(5) . . ?
C18B C19B C20B 116.6(5) . . ?
C18B C19B N3B 123.8(5) . . ?
C20B C19B N3B 119.5(5) . . ?
C19 C20 C21 120.1(6) . . ?
C19 C20 H20 120.0 . . ?
C21 C20 H20 120.0 . . ?
C21B C20B C19B 120.7(5) . . ?
C21B C20B H20B 119.6 . . ?
C19B C20B H20B 119.6 . . ?
C16 C21 C20 121.8(6) . . ?
C16 C21 H21 119.1 . . ?
C20 C21 H21 119.1 . . ?
C20B C21B C16B 122.4(6) . . ?
C20B C21B H21B 118.8 . . ?
C16B C21B H21B 118.8 . . ?
Si3 C22 H22A 109.5 . . ?
Si3 C22 H22B 109.5 . . ?
H22A C22 H22B 109.5 . . ?
Si3 C22 H22C 109.5 . . ?
H22A C22 H22C 109.5 . . ?
H22B C22 H22C 109.5 . . ?
Si1B C22B H22D 109.5 . . ?
Si1B C22B H22E 109.5 . . ?
H22D C22B H22E 109.5 . . ?
Si1B C22B H22F 109.5 . . ?
H22D C22B H22F 109.5 . . ?
H22E C22B H22F 109.5 . . ?
Si3 C23 H23A 109.5 . . ?
Si3 C23 H23B 109.5 . . ?
H23A C23 H23B 109.5 . . ?
Si3 C23 H23C 109.5 . . ?
H23A C23 H23C 109.5 . . ?
H23B C23 H23C 109.5 . . ?
Si1B C23B H23D 109.5 . . ?
Si1B C23B H23E 109.5 . . ?
H23D C23B H23E 109.5 . . ?
Si1B C23B H23F 109.5 . . ?
H23D C23B H23F 109.5 . . ?
H23E C23B H23F 109.5 . . ?
Si1 C24 H24A 109.5 . . ?
Si1 C24 H24B 109.5 . . ?
H24A C24 H24B 109.5 . . ?
Si1 C24 H24C 109.5 . . ?
H24A C24 H24C 109.5 . . ?
H24B C24 H24C 109.5 . . ?
Si2B C24B H24D 109.5 . . ?
Si2B C24B H24E 109.5 . . ?
H24D C24B H24E 109.5 . . ?
Si2B C24B H24F 109.5 . . ?
H24D C24B H24F 109.5 . . ?
H24E C24B H24F 109.5 . . ?
Si1 C25 H25A 109.5 . . ?
Si1 C25 H25B 109.5 . . ?
H25A C25 H25B 109.5 . . ?
Si1 C25 H25C 109.5 . . ?
H25A C25 H25C 109.5 . . ?
H25B C25 H25C 109.5 . . ?
Si2B C25B H25D 109.5 . . ?
Si2B C25B H25E 109.5 . . ?
H25D C25B H25E 109.5 . . ?
Si2B C25B H25F 109.5 . . ?
H25D C25B H25F 109.5 . . ?
H25E C25B H25F 109.5 . . ?
Si2 C26 H26A 109.5 . . ?
Si2 C26 H26B 109.5 . . ?
H26A C26 H26B 109.5 . . ?
Si2 C26 H26C 109.5 . . ?
H26A C26 H26C 109.5 . . ?
H26B C26 H26C 109.5 . . ?
Si3B C26B H26D 109.5 . . ?
Si3B C26B H26E 109.5 . . ?
H26D C26B H26E 109.5 . . ?
Si3B C26B H26F 109.5 . . ?
H26D C26B H26F 109.5 . . ?
H26E C26B H26F 109.5 . . ?
Si2 C27 H27A 109.5 . . ?
Si2 C27 H27B 109.5 . . ?
H27A C27 H27B 109.5 . . ?
Si2 C27 H27C 109.5 . . ?
H27A C27 H27C 109.5 . . ?
H27B C27 H27C 109.5 . . ?
Si3B C27B H27D 109.5 . . ?
Si3B C27B H27E 109.5 . . ?
H27D C27B H27E 109.5 . . ?
Si3B C27B H27F 109.5 . . ?
H27D C27B H27F 109.5 . . ?
H27E C27B H27F 109.5 . . ?
Si4 C28 H28A 109.5 . . ?
Si4 C28 H28B 109.5 . . ?
H28A C28 H28B 109.5 . . ?
Si4 C28 H28C 109.5 . . ?
H28A C28 H28C 109.5 . . ?
H28B C28 H28C 109.5 . . ?
Si4B C28B H28D 109.5 . . ?
Si4B C28B H28E 109.5 . . ?
H28D C28B H28E 109.5 . . ?
Si4B C28B H28F 109.5 . . ?
H28D C28B H28F 109.5 . . ?
H28E C28B H28F 109.5 . . ?
C99 C94 C95 119.7(9) . . ?
C99 C94 H94 120.1 . . ?
C95 C94 H94 120.1 . . ?
C96 C95 C94 119.1(9) . . ?
C96 C95 H95 120.4 . . ?
C94 C95 H95 120.4 . . ?
C97 C96 C95 120.1(9) . . ?
C97 C96 H96 120.0 . . ?
C95 C96 H96 120.0 . . ?
C96 C97 C98 120.5(9) . . ?
C96 C97 H97 119.8 . . ?
C98 C97 H97 119.8 . . ?
C97 C98 C99 121.9(9) . . ?
C97 C98 H98 119.0 . . ?
C99 C98 H98 119.0 . . ?
C98 C99 C94 118.5(9) . . ?
C98 C99 C100 121.3(9) . . ?
C94 C99 C100 120.2(9) . . ?
C99 C100 H10A 109.5 . . ?
C99 C100 H10C 109.5 . . ?
H10A C100 H10C 109.5 . . ?
C99 C100 H10D 109.5 . . ?
H10A C100 H10D 109.5 . . ?
H10C C100 H10D 109.5 . . ?
C5 N1 Si1 118.8(3) . . ?
C5 N1 Sn1 122.8(3) . . ?
Si1 N1 Sn1 118.1(2) . . ?
C5B N1B Si1B 118.2(3) . . ?
C5B N1B Sn1B 122.7(3) . . ?
Si1B N1B Sn1B 118.9(2) . . ?
C12 N2 Si2 119.5(3) . . ?
C12 N2 Sn1 121.8(3) . . ?
Si2 N2 Sn1 118.6(2) . . ?
C12B N2B Si2B 119.3(3) . . ?
C12B N2B Sn1B 121.7(3) . . ?
Si2B N2B Sn1B 119.0(2) . . ?
C19 N3 Si3 119.0(3) . . ?
C19 N3 Sn1 122.2(3) . . ?
Si3 N3 Sn1 118.6(2) . . ?
C19B N3B Si3B 117.6(3) . . ?
C19B N3B Sn1B 123.6(3) . . ?
Si3B N3B Sn1B 118.7(2) . . ?
N1 Si1 C25 111.3(3) . . ?
N1 Si1 C24 111.0(3) . . ?
C25 Si1 C24 109.9(3) . . ?
N1 Si1 Si4 103.19(15) . . ?
C25 Si1 Si4 115.6(2) . . ?
C24 Si1 Si4 105.5(2) . . ?
N1B Si1B C22B 112.0(3) . . ?
N1B Si1B C23B 111.1(3) . . ?
C22B Si1B C23B 109.2(3) . . ?
N1B Si1B Si4B 102.97(17) . . ?
C22B Si1B Si4B 114.5(2) . . ?
C23B Si1B Si4B 106.8(3) . . ?
N2 Si2 C27 111.1(2) . . ?
N2 Si2 C26 111.4(2) . . ?
C27 Si2 C26 108.5(3) . . ?
N2 Si2 Si4 102.16(15) . . ?
C27 Si2 Si4 117.12(19) . . ?
C26 Si2 Si4 106.4(2) . . ?
N2B Si2B C24B 112.5(3) . . ?
N2B Si2B C25B 110.6(3) . . ?
C24B Si2B C25B 109.3(4) . . ?
N2B Si2B Si4B 103.43(16) . . ?
C24B Si2B Si4B 113.3(3) . . ?
C25B Si2B Si4B 107.5(3) . . ?
N3 Si3 C22 111.1(2) . . ?
N3 Si3 C23 112.9(2) . . ?
C22 Si3 C23 107.8(3) . . ?
N3 Si3 Si4 102.43(16) . . ?
C22 Si3 Si4 107.7(2) . . ?
C23 Si3 Si4 114.7(2) . . ?
N3B Si3B C26B 111.7(3) . . ?
N3B Si3B C27B 111.1(3) . . ?
C26B Si3B C27B 109.9(3) . . ?
N3B Si3B Si4B 103.43(17) . . ?
C26B Si3B Si4B 114.5(3) . . ?
C27B Si3B Si4B 105.9(2) . . ?
C28 Si4 Si2 116.1(2) . . ?
C28 Si4 Si1 113.3(2) . . ?
Si2 Si4 Si1 103.53(8) . . ?
C28 Si4 Si3 116.6(2) . . ?
Si2 Si4 Si3 103.11(8) . . ?
Si1 Si4 Si3 102.37(8) . . ?
C28B Si4B Si3B 113.1(3) . . ?
C28B Si4B Si1B 115.6(3) . . ?
Si3B Si4B Si1B 102.84(8) . . ?
C28B Si4B Si2B 116.4(3) . . ?
Si3B Si4B Si2B 103.56(9) . . ?
Si1B Si4B Si2B 103.65(9) . . ?
N1 Sn1 N2 102.65(16) . . ?
N1 Sn1 N3 102.49(16) . . ?
N2 Sn1 N3 102.66(16) . . ?
N1 Sn1 Sn1 115.88(11) . 3_554 ?
N2 Sn1 Sn1 114.57(11) . 3_554 ?
N3 Sn1 Sn1 116.61(11) . 3_554 ?
N2B Sn1B N1B 102.43(18) . . ?
N2B Sn1B N3B 103.14(18) . . ?
N1B Sn1B N3B 102.39(17) . . ?
N2B Sn1B Sn1B 113.71(13) . 3_666 ?
N1B Sn1B Sn1B 117.41(12) . 3_666 ?
N3B Sn1B Sn1B 115.80(12) . 3_666 ?
C87 C93 H93A 109.5 . . ?
C87 C93 H93B 109.5 . . ?
H93A C93 H93B 109.5 . . ?
C87 C93 H93C 109.5 . . ?
H93A C93 H93C 109.5 . . ?
H93B C93 H93C 109.5 . . ?
C91 C92 C87 120.0 . . ?
C91 C92 H92 120.0 . . ?
C87 C92 H92 120.0 . . ?
C90 C91 C92 120.0 . . ?
C90 C91 H91 120.0 . . ?
C92 C91 H91 120.0 . . ?
C91 C90 C89 120.0 . . ?
C91 C90 H90 120.0 . . ?
C89 C90 H90 120.0 . . ?
C88 C89 C90 120.0 . . ?
C88 C89 H89 120.0 . . ?
C90 C89 H89 120.0 . . ?
C89 C88 C87 120.0 . . ?
C89 C88 H88 120.0 . . ?
C87 C88 H88 120.0 . . ?
C88 C87 C92 120.0 . . ?
C88 C87 C93 122.94(11) . . ?
C92 C87 C93 116.64(13) . . ?

loop_
_geom_bond_atom_site_label_1
_geom_bond_atom_site_label_2
_geom_bond_distance
_geom_bond_site_symmetry_2
_geom_bond_publ_flag
C1 C2 1.499(9) . ?
C1 H1A 0.9800 . ?
C1 H1B 0.9800 . ?
C1 H1C 0.9800 . ?
C1B C2B 1.527(9) . ?
C1B H1B1 0.9800 . ?
C1B H1B2 0.9800 . ?
C1B H1B3 0.9800 . ?
C2 C7 1.378(9) . ?
C2 C3 1.405(10) . ?
C2B C7B 1.366(9) . ?
C2B C3B 1.389(9) . ?
C3 C4 1.392(8) . ?
C3 H3 0.9500 . ?
C3B C4B 1.398(8) . ?
C3B H3B 0.9500 . ?
C4 C5 1.412(8) . ?
C4 H4 0.9500 . ?
C4B C5B 1.393(8) . ?
C4B H4B 0.9500 . ?
C5 C6 1.385(8) . ?
C5 N1 1.414(6) . ?
C5B C6B 1.396(8) . ?
C5B N1B 1.422(7) . ?
C6 C7 1.409(8) . ?
C6 H6 0.9500 . ?
C6B C7B 1.373(9) . ?
C6B H6B 0.9500 . ?
C7 H7 0.9500 . ?
C7B H7B 0.9500 . ?
C8 C9 1.522(8) . ?
C8 H8A 0.9800 . ?
C8 H8B 0.9800 . ?
C8 H8C 0.9800 . ?
C8B C9B 1.518(9) . ?
C8B H8B1 0.9800 . ?
C8B H8B2 0.9800 . ?
C8B H8B3 0.9800 . ?
C9 C14 1.385(8) . ?
C9 C10 1.395(8) . ?
C9B C10B 1.363(9) . ?
C9B C14B 1.392(9) . ?
C10 C11 1.384(8) . ?
C10 H10 0.9500 . ?
C10B C11B 1.403(8) . ?
C10B H10B 0.9500 . ?
C11 C12 1.393(7) . ?
C11 H11 0.9500 . ?
C11B C12B 1.386(8) . ?
C11B H11B 0.9500 . ?
C12 C13 1.403(7) . ?
C12 N2 1.414(6) . ?
C12B C13B 1.412(8) . ?
C12B N2B 1.417(7) . ?
C13 C14 1.389(8) . ?
C13 H13 0.9500 . ?
C13B C14B 1.382(8) . ?
C13B H13B 0.9500 . ?
C14 H14 0.9500 . ?
C14B H14B 0.9500 . ?
C15 C16 1.528(9) . ?
C15 H15A 0.9800 . ?
C15 H15B 0.9800 . ?
C15 H15C 0.9800 . ?
C15B C16B 1.502(9) . ?
C15B H15D 0.9800 . ?
C15B H15E 0.9800 . ?
C15B H15F 0.9800 . ?
C16 C21 1.369(9) . ?
C16 C17 1.381(9) . ?
C16B C21B 1.386(9) . ?
C16B C17B 1.389(8) . ?
C17 C18 1.396(8) . ?
C17 H17 0.9500 . ?
C17B C18B 1.377(8) . ?
C17B H17B 0.9500 . ?
C18 C19 1.385(7) . ?
C18 H18 0.9500 . ?
C18B C19B 1.389(7) . ?
C18B H18B 0.9500 . ?
C19 C20 1.398(7) . ?
C19 N3 1.428(6) . ?
C19B C20B 1.413(8) . ?
C19B N3B 1.414(7) . ?
C20 C21 1.403(8) . ?
C20 H20 0.9500 . ?
C20B C21B 1.380(8) . ?
C20B H20B 0.9500 . ?
C21 H21 0.9500 . ?
C21B H21B 0.9500 . ?
C22 Si3 1.871(6) . ?
C22 H22A 0.9800 . ?
C22 H22B 0.9800 . ?
C22 H22C 0.9800 . ?
C22B Si1B 1.872(7) . ?
C22B H22D 0.9800 . ?
C22B H22E 0.9800 . ?
C22B H22F 0.9800 . ?
C23 Si3 1.872(6) . ?
C23 H23A 0.9800 . ?
C23 H23B 0.9800 . ?
C23 H23C 0.9800 . ?
C23B Si1B 1.882(7) . ?
C23B H23D 0.9800 . ?
C23B H23E 0.9800 . ?
C23B H23F 0.9800 . ?
C24 Si1 1.867(6) . ?
C24 H24A 0.9800 . ?
C24 H24B 0.9800 . ?
C24 H24C 0.9800 . ?
C24B Si2B 1.871(8) . ?
C24B H24D 0.9800 . ?
C24B H24E 0.9800 . ?
C24B H24F 0.9800 . ?
C25 Si1 1.863(7) . ?
C25 H25A 0.9800 . ?
C25 H25B 0.9800 . ?
C25 H25C 0.9800 . ?
C25B Si2B 1.884(8) . ?
C25B H25D 0.9800 . ?
C25B H25E 0.9800 . ?
C25B H25F 0.9800 . ?
C26 Si2 1.881(6) . ?
C26 H26A 0.9800 . ?
C26 H26B 0.9800 . ?
C26 H26C 0.9800 . ?
C26B Si3B 1.872(7) . ?
C26B H26D 0.9800 . ?
C26B H26E 0.9800 . ?
C26B H26F 0.9800 . ?
C27 Si2 1.876(6) . ?
C27 H27A 0.9800 . ?
C27 H27B 0.9800 . ?
C27 H27C 0.9800 . ?
C27B Si3B 1.877(6) . ?
C27B H27D 0.9800 . ?
C27B H27E 0.9800 . ?
C27B H27F 0.9800 . ?
C28 Si4 1.889(6) . ?
C28 H28A 0.9800 . ?
C28 H28B 0.9800 . ?
C28 H28C 0.9800 . ?
C28B Si4B 1.893(6) . ?
C28B H28D 0.9800 . ?
C28B H28E 0.9800 . ?
C28B H28F 0.9800 . ?
C94 C99 1.399(12) . ?
C94 C95 1.404(13) . ?
C94 H94 0.9500 . ?
C95 C96 1.391(13) . ?
C95 H95 0.9500 . ?
C96 C97 1.360(12) . ?
C96 H96 0.9500 . ?
C97 C98 1.361(12) . ?
C97 H97 0.9500 . ?
C98 C99 1.368(11) . ?
C98 H98 0.9500 . ?
C99 C100 1.512(12) . ?
C100 H10A 0.9800 . ?
C100 H10C 0.9800 . ?
C100 H10D 0.9800 . ?
N1 Si1 1.764(4) . ?
N1 Sn1 2.050(4) . ?
N1B Si1B 1.757(5) . ?
N1B Sn1B 2.069(4) . ?
N2 Si2 1.760(4) . ?
N2 Sn1 2.062(4) . ?
N2B Si2B 1.753(5) . ?
N2B Sn1B 2.065(4) . ?
N3 Si3 1.761(4) . ?
N3 Sn1 2.062(4) . ?
N3B Si3B 1.761(4) . ?
N3B Sn1B 2.072(4) . ?
Si1 Si4 2.332(2) . ?
Si1B Si4B 2.325(3) . ?
Si2 Si4 2.331(2) . ?
Si2B Si4B 2.331(2) . ?
Si3 Si4 2.335(2) . ?
Si3B Si4B 2.323(2) . ?
Sn1 Sn1 2.8568(6) 3_554 ?
Sn1B Sn1B 2.8837(7) 3_666 ?
C93 C87 1.5685(10) . ?
C93 H93A 0.9800 . ?
C93 H93B 0.9800 . ?
C93 H93C 0.9800 . ?
C92 C91 1.3900 . ?
C92 C87 1.3900 . ?
C92 H92 0.9500 . ?
C91 C90 1.3900 . ?
C91 H91 0.9500 . ?
C90 C89 1.3900 . ?
C90 H90 0.9500 . ?
C89 C88 1.3900 . ?
C89 H89 0.9500 . ?
C88 C87 1.3900 . ?
C88 H88 0.9500 . ?

loop_
_geom_torsion_atom_site_label_1
_geom_torsion_atom_site_label_2
_geom_torsion_atom_site_label_3
_geom_torsion_atom_site_label_4
_geom_torsion
_geom_torsion_site_symmetry_1
_geom_torsion_site_symmetry_2
_geom_torsion_site_symmetry_3
_geom_torsion_site_symmetry_4
_geom_torsion_publ_flag
C7 C2 C3 C4 2.8(9) . . . . ?
C1 C2 C3 C4 -176.9(6) . . . . ?
C7B C2B C3B C4B -0.8(11) . . . . ?
C1B C2B C3B C4B -178.8(7) . . . . ?
C2 C3 C4 C5 0.3(9) . . . . ?
C2B C3B C4B C5B 0.0(10) . . . . ?
C3 C4 C5 C6 -3.3(8) . . . . ?
C3 C4 C5 N1 175.5(5) . . . . ?
C3B C4B C5B C6B 0.0(9) . . . . ?
C3B C4B C5B N1B 176.3(6) . . . . ?
C4 C5 C6 C7 3.1(8) . . . . ?
N1 C5 C6 C7 -175.6(5) . . . . ?
C4B C5B C6B C7B 0.8(9) . . . . ?
N1B C5B C6B C7B -175.6(6) . . . . ?
C3 C2 C7 C6 -3.0(9) . . . . ?
C1 C2 C7 C6 176.6(6) . . . . ?
C5 C6 C7 C2 0.0(9) . . . . ?
C3B C2B C7B C6B 1.6(11) . . . . ?
C1B C2B C7B C6B 179.5(7) . . . . ?
C5B C6B C7B C2B -1.7(10) . . . . ?
C14 C9 C10 C11 0.2(9) . . . . ?
C8 C9 C10 C11 179.5(6) . . . . ?
C14B C9B C10B C11B -0.6(9) . . . . ?
C8B C9B C10B C11B -179.9(6) . . . . ?
C9 C10 C11 C12 0.0(8) . . . . ?
C9B C10B C11B C12B -0.9(9) . . . . ?
C10 C11 C12 C13 0.9(8) . . . . ?
C10 C11 C12 N2 -177.4(5) . . . . ?
C10B C11B C12B C13B 1.4(8) . . . . ?
C10B C11B C12B N2B 179.8(5) . . . . ?
C11 C12 C13 C14 -2.1(8) . . . . ?
N2 C12 C13 C14 176.3(5) . . . . ?
C11B C12B C13B C14B -0.4(8) . . . . ?
N2B C12B C13B C14B -178.8(5) . . . . ?
C10 C9 C14 C13 -1.4(9) . . . . ?
C8 C9 C14 C13 179.3(6) . . . . ?
C12 C13 C14 C9 2.4(9) . . . . ?
C12B C13B C14B C9B -1.2(9) . . . . ?
C10B C9B C14B C13B 1.6(8) . . . . ?
C8B C9B C14B C13B -179.1(5) . . . . ?
C21 C16 C17 C18 1.7(9) . . . . ?
C15 C16 C17 C18 -179.4(6) . . . . ?
C21B C16B C17B C18B 1.9(9) . . . . ?
C15B C16B C17B C18B -177.7(6) . . . . ?
C16 C17 C18 C19 -0.2(8) . . . . ?
C16B C17B C18B C19B -1.0(9) . . . . ?
C17 C18 C19 C20 -1.3(8) . . . . ?
C17 C18 C19 N3 177.2(5) . . . . ?
C17B C18B C19B C20B -1.1(8) . . . . ?
C17B C18B C19B N3B 175.2(5) . . . . ?
C18 C19 C20 C21 1.4(8) . . . . ?
N3 C19 C20 C21 -177.1(5) . . . . ?
C18B C19B C20B C21B 2.1(8) . . . . ?
N3B C19B C20B C21B -174.3(5) . . . . ?
C17 C16 C21 C20 -1.6(9) . . . . ?
C15 C16 C21 C20 179.5(6) . . . . ?
C19 C20 C21 C16 0.0(9) . . . . ?
C19B C20B C21B C16B -1.2(9) . . . . ?
C17B C16B C21B C20B -0.9(9) . . . . ?
C15B C16B C21B C20B 178.8(6) . . . . ?
C99 C94 C95 C96 -1.4(13) . . . . ?
C94 C95 C96 C97 2.4(13) . . . . ?
C95 C96 C97 C98 -1.2(14) . . . . ?
C96 C97 C98 C99 -1.2(14) . . . . ?
C97 C98 C99 C94 2.1(13) . . . . ?
C97 C98 C99 C100 -177.6(8) . . . . ?
C95 C94 C99 C98 -0.8(12) . . . . ?
C95 C94 C99 C100 178.9(8) . . . . ?
C6 C5 N1 Si1 134.0(5) . . . . ?
C4 C5 N1 Si1 -44.7(6) . . . . ?
C6 C5 N1 Sn1 -39.2(7) . . . . ?
C4 C5 N1 Sn1 142.1(4) . . . . ?
C4B C5B N1B Si1B -137.2(5) . . . . ?
C6B C5B N1B Si1B 39.0(7) . . . . ?
C4B C5B N1B Sn1B 37.9(7) . . . . ?
C6B C5B N1B Sn1B -145.9(5) . . . . ?
C11 C12 N2 Si2 137.4(4) . . . . ?
C13 C12 N2 Si2 -40.8(6) . . . . ?
C11 C12 N2 Sn1 -38.7(6) . . . . ?
C13 C12 N2 Sn1 143.0(4) . . . . ?
C11B C12B N2B Si2B -136.7(5) . . . . ?
C13B C12B N2B Si2B 41.6(7) . . . . ?
C11B C12B N2B Sn1B 40.7(7) . . . . ?
C13B C12B N2B Sn1B -140.9(4) . . . . ?
C18 C19 N3 Si3 -43.1(6) . . . . ?
C20 C19 N3 Si3 135.3(4) . . . . ?
C18 C19 N3 Sn1 142.7(4) . . . . ?
C20 C19 N3 Sn1 -38.9(6) . . . . ?
C18B C19B N3B Si3B -134.1(5) . . . . ?
C20B C19B N3B Si3B 42.1(6) . . . . ?
C18B C19B N3B Sn1B 42.9(6) . . . . ?
C20B C19B N3B Sn1B -141.0(4) . . . . ?
C5 N1 Si1 C25 97.2(4) . . . . ?
Sn1 N1 Si1 C25 -89.2(3) . . . . ?
C5 N1 Si1 C24 -25.6(5) . . . . ?
Sn1 N1 Si1 C24 148.0(3) . . . . ?
C5 N1 Si1 Si4 -138.2(4) . . . . ?
Sn1 N1 Si1 Si4 35.4(3) . . . . ?
C5B N1B Si1B C22B -95.8(5) . . . . ?
Sn1B N1B Si1B C22B 88.9(3) . . . . ?
C5B N1B Si1B C23B 26.6(5) . . . . ?
Sn1B N1B Si1B C23B -148.6(3) . . . . ?
C5B N1B Si1B Si4B 140.7(4) . . . . ?
Sn1B N1B Si1B Si4B -34.6(3) . . . . ?
C12 N2 Si2 C27 95.2(4) . . . . ?
Sn1 N2 Si2 C27 -88.5(3) . . . . ?
C12 N2 Si2 C26 -25.8(5) . . . . ?
Sn1 N2 Si2 C26 150.4(3) . . . . ?
C12 N2 Si2 Si4 -139.1(3) . . . . ?
Sn1 N2 Si2 Si4 37.2(2) . . . . ?
C12B N2B Si2B C24B -93.1(5) . . . . ?
Sn1B N2B Si2B C24B 89.4(4) . . . . ?
C12B N2B Si2B C25B 29.5(5) . . . . ?
Sn1B N2B Si2B C25B -148.0(4) . . . . ?
C12B N2B Si2B Si4B 144.4(4) . . . . ?
Sn1B N2B Si2B Si4B -33.2(3) . . . . ?
C19 N3 Si3 C22 -23.4(4) . . . . ?
Sn1 N3 Si3 C22 151.0(3) . . . . ?
C19 N3 Si3 C23 97.8(4) . . . . ?
Sn1 N3 Si3 C23 -87.8(3) . . . . ?
C19 N3 Si3 Si4 -138.2(3) . . . . ?
Sn1 N3 Si3 Si4 36.2(2) . . . . ?
C19B N3B Si3B C26B -92.6(5) . . . . ?
Sn1B N3B Si3B C26B 90.3(4) . . . . ?
C19B N3B Si3B C27B 30.5(5) . . . . ?
Sn1B N3B Si3B C27B -146.5(3) . . . . ?
C19B N3B Si3B Si4B 143.7(3) . . . . ?
Sn1B N3B Si3B Si4B -33.4(3) . . . . ?
N2 Si2 Si4 C28 157.5(3) . . . . ?
C27 Si2 Si4 C28 -80.9(3) . . . . ?
C26 Si2 Si4 C28 40.6(3) . . . . ?
N2 Si2 Si4 Si1 32.68(17) . . . . ?
C27 Si2 Si4 Si1 154.3(2) . . . . ?
C26 Si2 Si4 Si1 -84.2(2) . . . . ?
N2 Si2 Si4 Si3 -73.72(17) . . . . ?
C27 Si2 Si4 Si3 47.9(2) . . . . ?
C26 Si2 Si4 Si3 169.4(2) . . . . ?
N1 Si1 Si4 C28 161.1(3) . . . . ?
C25 Si1 Si4 C28 -77.1(3) . . . . ?
C24 Si1 Si4 C28 44.5(3) . . . . ?
N1 Si1 Si4 Si2 -72.28(17) . . . . ?
C25 Si1 Si4 Si2 49.5(2) . . . . ?
C24 Si1 Si4 Si2 171.1(2) . . . . ?
N1 Si1 Si4 Si3 34.67(17) . . . . ?
C25 Si1 Si4 Si3 156.4(2) . . . . ?
C24 Si1 Si4 Si3 -81.9(2) . . . . ?
N3 Si3 Si4 C28 162.5(3) . . . . ?
C22 Si3 Si4 C28 45.3(3) . . . . ?
C23 Si3 Si4 C28 -74.8(3) . . . . ?
N3 Si3 Si4 Si2 34.00(16) . . . . ?
C22 Si3 Si4 Si2 -83.2(2) . . . . ?
C23 Si3 Si4 Si2 156.7(2) . . . . ?
N3 Si3 Si4 Si1 -73.27(16) . . . . ?
C22 Si3 Si4 Si1 169.5(2) . . . . ?
C23 Si3 Si4 Si1 49.5(2) . . . . ?
N3B Si3B Si4B C28B -161.3(3) . . . . ?
C26B Si3B Si4B C28B 76.9(4) . . . . ?
C27B Si3B Si4B C28B -44.4(4) . . . . ?
N3B Si3B Si4B Si1B -35.98(17) . . . . ?
C26B Si3B Si4B Si1B -157.8(3) . . . . ?
C27B Si3B Si4B Si1B 81.0(2) . . . . ?
N3B Si3B Si4B Si2B 71.71(17) . . . . ?
C26B Si3B Si4B Si2B -50.1(3) . . . . ?
C27B Si3B Si4B Si2B -171.3(2) . . . . ?
N1B Si1B Si4B C28B -163.2(3) . . . . ?
C22B Si1B Si4B C28B 75.1(4) . . . . ?
C23B Si1B Si4B C28B -46.0(4) . . . . ?
N1B Si1B Si4B Si3B 73.07(18) . . . . ?
C22B Si1B Si4B Si3B -48.7(3) . . . . ?
C23B Si1B Si4B Si3B -169.8(3) . . . . ?
N1B Si1B Si4B Si2B -34.56(18) . . . . ?
C22B Si1B Si4B Si2B -156.3(3) . . . . ?
C23B Si1B Si4B Si2B 82.6(3) . . . . ?
N2B Si2B Si4B C28B -160.4(3) . . . . ?
C24B Si2B Si4B C28B 77.6(4) . . . . ?
C25B Si2B Si4B C28B -43.3(4) . . . . ?
N2B Si2B Si4B Si3B -35.6(2) . . . . ?
C24B Si2B Si4B Si3B -157.6(3) . . . . ?
C25B Si2B Si4B Si3B 81.5(3) . . . . ?
N2B Si2B Si4B Si1B 71.53(19) . . . . ?
C24B Si2B Si4B Si1B -50.5(3) . . . . ?
C25B Si2B Si4B Si1B -171.4(3) . . . . ?
C5 N1 Sn1 N2 -158.2(4) . . . . ?
Si1 N1 Sn1 N2 28.5(3) . . . . ?
C5 N1 Sn1 N3 95.5(4) . . . . ?
Si1 N1 Sn1 N3 -77.8(3) . . . . ?
C5 N1 Sn1 Sn1 -32.6(4) . . . 3_554 ?
Si1 N1 Sn1 Sn1 154.12(18) . . . 3_554 ?
C12 N2 Sn1 N1 96.9(4) . . . . ?
Si2 N2 Sn1 N1 -79.2(3) . . . . ?
C12 N2 Sn1 N3 -156.9(4) . . . . ?
Si2 N2 Sn1 N3 26.9(3) . . . . ?
C12 N2 Sn1 Sn1 -29.5(4) . . . 3_554 ?
Si2 N2 Sn1 Sn1 154.30(18) . . . 3_554 ?
C19 N3 Sn1 N1 -157.2(4) . . . . ?
Si3 N3 Sn1 N1 28.6(3) . . . . ?
C19 N3 Sn1 N2 96.5(4) . . . . ?
Si3 N3 Sn1 N2 -77.7(3) . . . . ?
C19 N3 Sn1 Sn1 -29.6(4) . . . 3_554 ?
Si3 N3 Sn1 Sn1 156.24(17) . . . 3_554 ?
C12B N2B Sn1B N1B 152.4(4) . . . . ?
Si2B N2B Sn1B N1B -30.2(3) . . . . ?
C12B N2B Sn1B N3B -101.5(4) . . . . ?
Si2B N2B Sn1B N3B 75.9(3) . . . . ?
C12B N2B Sn1B Sn1B 24.7(4) . . . 3_666 ?
Si2B N2B Sn1B Sn1B -157.9(2) . . . 3_666 ?
C5B N1B Sn1B N2B -97.8(4) . . . . ?
Si1B N1B Sn1B N2B 77.3(3) . . . . ?
C5B N1B Sn1B N3B 155.6(4) . . . . ?
Si1B N1B Sn1B N3B -29.4(3) . . . . ?
C5B N1B Sn1B Sn1B 27.6(4) . . . 3_666 ?
Si1B N1B Sn1B Sn1B -157.38(19) . . . 3_666 ?
C19B N3B Sn1B N2B 153.1(4) . . . . ?
Si3B N3B Sn1B N2B -30.0(3) . . . . ?
C19B N3B Sn1B N1B -100.7(4) . . . . ?
Si3B N3B Sn1B N1B 76.1(3) . . . . ?
C19B N3B Sn1B Sn1B 28.3(4) . . . 3_666 ?
Si3B N3B Sn1B Sn1B -154.83(18) . . . 3_666 ?
C87 C92 C91 C90 0.0 . . . . ?
C92 C91 C90 C89 0.0 . . . . ?
C91 C90 C89 C88 0.0 . . . . ?
C90 C89 C88 C87 0.0 . . . . ?
C89 C88 C87 C92 0.0 . . . . ?
C89 C88 C87 C93 -172.2(7) . . . . ?
C91 C92 C87 C88 0.0 . . . . ?
C91 C92 C87 C93 172.7(6) . . . . ?
